data_7701095
loop_
_publ_author_name
'Wozniak, Derek I.'
'Hicks, Andrew J.'
'Sabbers, William A.'
'Dobereiner, Graham E.'

_publ_section_title
;
 Imidazolyl-phenyl (IMP) anions: a modular structure for tuning solubility
 and coordinating ability.
;
_journal_issue 37
_journal_name_full 'Dalton transactions (Cambridge, England : 2003)'
_journal_page_first 14138
_journal_page_last 14155
_journal_paper_doi 10.1039/c9dt03511g
_journal_volume 48
_journal_year 2019
_chemical_formula_moiety 'C33 H46 Au N2, C H2 Cl2, C45 H7 B2 F30 N2'
_chemical_formula_sum 'C79 H55 Au B2 Cl2 F30 N4'
_chemical_formula_weight 1919.75
_space_group_crystal_system monoclinic
_space_group_IT_number 14
_space_group_name_Hall '-P 2ybc'
_space_group_name_H-M_alt 'P 1 21/c 1'
_symmetry_space_group_name_Hall '-P 2ybc'
_symmetry_space_group_name_H-M 'P 1 21/c 1'
_atom_sites_solution_hydrogens geom
_audit_creation_date 2018-01-25
_audit_creation_method
;
Olex2 1.2
(compiled 2017.03.02 svn.r3394 for OlexSys, GUI svn.r5324)
;
_audit_update_record
;
2019-05-30 deposited with the CCDC.    2019-09-02 downloaded from the CCDC.
;
_cell_angle_alpha 90
_cell_angle_beta 96.835(9)
_cell_angle_gamma 90
_cell_formula_units_Z 4
_cell_length_a 12.184(6)
_cell_length_b 19.349(10)
_cell_length_c 33.546(17)
_cell_measurement_reflns_used 8462
_cell_measurement_temperature 100(2)
_cell_measurement_theta_max 22.488
_cell_measurement_theta_min 2.224
_cell_volume 7852(7)
_computing_cell_refinement 'SAINT v8.34A (Bruker, 2013)'
_computing_data_reduction 'SAINT v8.34A (Bruker, 2013)'
_computing_molecular_graphics 'Olex2 (Dolomanov et al., 2009)'
_computing_publication_material 'Olex2 (Dolomanov et al., 2009)'
_computing_structure_refinement 'XL (Sheldrick, 2008)'
_diffrn_ambient_temperature 99.88
_diffrn_measured_fraction_theta_full 0.996
_diffrn_measured_fraction_theta_max 0.971
_diffrn_measurement_device_type 'Bruker APEX-II CCD'
_diffrn_measurement_method '\f and \w scans'
_diffrn_radiation_type MoK\a
_diffrn_radiation_wavelength 0.71073
_diffrn_reflns_av_R_equivalents 0.1000
_diffrn_reflns_av_unetI/netI 0.1277
_diffrn_reflns_Laue_measured_fraction_full 0.996
_diffrn_reflns_Laue_measured_fraction_max 0.971
_diffrn_reflns_limit_h_max 11
_diffrn_reflns_limit_h_min -16
_diffrn_reflns_limit_k_max 25
_diffrn_reflns_limit_k_min -21
_diffrn_reflns_limit_l_max 44
_diffrn_reflns_limit_l_min -43
_diffrn_reflns_number 68338
_diffrn_reflns_point_group_measured_fraction_full 0.996
_diffrn_reflns_point_group_measured_fraction_max 0.971
_diffrn_reflns_theta_full 25.242
_diffrn_reflns_theta_max 28.087
_diffrn_reflns_theta_min 1.613
_diffrn_standards_number 0
_exptl_absorpt_coefficient_mu 2.060
_exptl_absorpt_correction_T_max 0.7456
_exptl_absorpt_correction_T_min 0.5286
_exptl_absorpt_correction_type multi-scan
_exptl_absorpt_process_details
'SADABS-2014/5 (Bruker,2014/5) was used for absorption correction. wR2(int) was 0.0845 before and 0.0658 after correction. The Ratio of minimum to maximum transmission is 0.7090. The \l/2 correction factor is 0.00150.'
_exptl_crystal_colour 'clear colourless'
_exptl_crystal_colour_lustre clear
_exptl_crystal_colour_primary colourless
_exptl_crystal_density_diffrn 1.624
_exptl_crystal_description plate
_exptl_crystal_F_000 3800
_exptl_crystal_size_max 0.179
_exptl_crystal_size_mid 0.066
_exptl_crystal_size_min 0.021
_refine_diff_density_max 1.882
_refine_diff_density_min -1.467
_refine_diff_density_rms 0.132
_refine_ls_extinction_method none
_refine_ls_goodness_of_fit_ref 1.013
_refine_ls_hydrogen_treatment constr
_refine_ls_matrix_type full
_refine_ls_number_parameters 1073
_refine_ls_number_reflns 18569
_refine_ls_number_restraints 0
_refine_ls_restrained_S_all 1.013
_refine_ls_R_factor_all 0.1380
_refine_ls_R_factor_gt 0.0662
_refine_ls_shift/su_max 0.002
_refine_ls_shift/su_mean 0.000
_refine_ls_structure_factor_coef Fsqd
_refine_ls_weighting_details 'w=1/[\s^2^(Fo^2^)+(0.0554P)^2^+17.5424P] where P=(Fo^2^+2Fc^2^)/3'
_refine_ls_weighting_scheme calc
_refine_ls_wR_factor_gt 0.1297
_refine_ls_wR_factor_ref 0.1535
_reflns_Friedel_coverage 0.000
_reflns_number_gt 10701
_reflns_number_total 18569
_reflns_threshold_expression 'I > 2\s(I)'
_cod_data_source_file c9dt03511g3.cif
_cod_data_source_block mo_5614_0m_a
_cod_depositor_comments 'Adding full bibliography for 7701086--7701108.cif.'
_cod_database_code 7701095
_shelx_shelxl_version_number 2014/7
_shelx_space_group_comment
;
The symmetry employed for this shelxl refinement is uniquely defined
by the following loop, which should always be used as a source of
symmetry information in preference to the above space-group names.
They are only intended as comments.
;
_olex2_refinement_description
;
1. Fixed Uiso
 At 1.2 times of:
  All C(H) groups, All C(H,H) groups
 At 1.5 times of:
  All C(H,H,H) groups
2.a Ternary CH refined with riding coordinates:
 C67(H67), C55(H55), C70(H70), C59(H59)
2.b Secondary CH2 refined with riding coordinates:
 C77(H77A,H77B), C79(H79A,H79B), C74(H74A,H74B)
2.c Aromatic/amide H refined with riding coordinates:
 C2(H2), C47(H47), C1(H1), C5(H5), C48(H48), C8(H8), C9(H9), C64(H64), C7(H7),
 C6(H6), C65(H65), C63(H63), C52(H52), C53(H53), C51(H51)
2.d Idealised Me refined as rotating group:
 C68(H68A,H68B,H68C), C71(H71A,H71B,H71C), C72(H72A,H72B,H72C), C69(H69A,H69B,
 H69C), C58(H58A,H58B,H58C), C57(H57A,H57B,H57C), C60(H60A,H60B,H60C), C56(H56A,
 H56B,H56C), C78(H78A,H78B,H78C), C73(H73A,H73B,H73C)
;
_olex2_submission_original_sample_id 5614
_olex2_submission_special_instructions 'No special instructions were received'

loop_
_space_group_symop_operation_xyz
'x, y, z'
'-x, y+1/2, -z+1/2'
'-x, -y, -z'
'x, -y-1/2, z-1/2'

loop_
_atom_site_label
_atom_site_type_symbol
_atom_site_fract_x
_atom_site_fract_y
_atom_site_fract_z
_atom_site_U_iso_or_equiv
_atom_site_adp_type
_atom_site_occupancy
_atom_site_site_symmetry_order
_atom_site_calc_flag
_atom_site_refinement_flags_posn
Au1 Au 0.78446(2) 0.72233(2) 0.54641(2) 0.03186(9) Uani 1 1 d .
Cl2 Cl 0.2978(2) 0.94930(13) 0.84754(9) 0.0784(8) Uani 1 1 d .
Cl1 Cl 0.1982(2) 0.85198(16) 0.89789(9) 0.0829(8) Uani 1 1 d .
F11 F 0.2804(3) 0.48430(17) 0.78158(10) 0.0254(8) Uani 1 1 d .
F15 F 0.2407(3) 0.71400(18) 0.82589(10) 0.0288(8) Uani 1 1 d .
F30 F 0.3562(3) 0.82464(18) 0.59858(10) 0.0271(8) Uani 1 1 d .
F10 F 0.0656(3) 0.59896(19) 0.68132(10) 0.0311(9) Uani 1 1 d .
F6 F 0.0803(3) 0.48669(18) 0.80743(10) 0.0268(8) Uani 1 1 d .
F20 F 0.5665(3) 0.81208(18) 0.65811(10) 0.0278(8) Uani 1 1 d .
F1 F -0.0819(3) 0.65176(19) 0.73340(10) 0.0286(9) Uani 1 1 d .
F12 F 0.4654(3) 0.47307(19) 0.82930(11) 0.0336(9) Uani 1 1 d .
F27 F 0.2377(3) 1.01788(18) 0.70231(11) 0.0320(9) Uani 1 1 d .
F16 F 0.3996(3) 0.7836(2) 0.77781(10) 0.0300(8) Uani 1 1 d .
F26 F 0.3040(3) 0.89599(18) 0.73089(10) 0.0267(8) Uani 1 1 d .
F29 F 0.3032(3) 0.95009(18) 0.57258(10) 0.0296(9) Uani 1 1 d .
F28 F 0.2340(3) 1.04687(18) 0.62243(11) 0.0339(9) Uani 1 1 d .
F19 F 0.7540(3) 0.8482(2) 0.70159(12) 0.0364(10) Uani 1 1 d .
F5 F 0.1115(3) 0.62500(19) 0.86343(10) 0.0312(9) Uani 1 1 d .
F7 F 0.0072(3) 0.37085(19) 0.77051(11) 0.0339(9) Uani 1 1 d .
F25 F 0.1898(3) 0.73584(19) 0.62606(11) 0.0339(9) Uani 1 1 d .
F2 F -0.2612(3) 0.6854(2) 0.76632(12) 0.0406(10) Uani 1 1 d .
F21 F 0.5602(3) 0.67824(19) 0.67114(12) 0.0363(10) Uani 1 1 d .
F9 F -0.0103(3) 0.4842(2) 0.64561(11) 0.0416(11) Uani 1 1 d .
F17 F 0.5816(3) 0.8270(2) 0.81991(11) 0.0409(10) Uani 1 1 d .
F4 F -0.0668(3) 0.6617(2) 0.89496(11) 0.0423(10) Uani 1 1 d .
F3 F -0.2567(3) 0.6923(2) 0.84762(12) 0.0426(11) Uani 1 1 d .
F14 F 0.4341(3) 0.7031(2) 0.87150(12) 0.0421(11) Uani 1 1 d .
F8 F -0.0381(3) 0.3670(2) 0.68926(12) 0.0430(11) Uani 1 1 d .
F13 F 0.5464(3) 0.5809(2) 0.87520(12) 0.0448(11) Uani 1 1 d .
F24 F 0.1853(4) 0.6359(2) 0.57112(13) 0.0512(12) Uani 1 1 d .
F22 F 0.5539(4) 0.5817(2) 0.61513(13) 0.0536(13) Uani 1 1 d .
F18 F 0.7637(3) 0.8585(2) 0.78290(13) 0.0471(11) Uani 1 1 d .
F23 F 0.3676(5) 0.5585(2) 0.56427(14) 0.0612(14) Uani 1 1 d .
N2 N 0.1691(4) 0.6751(2) 0.74453(14) 0.0192(11) Uani 1 1 d .
N1 N 0.2679(4) 0.7433(2) 0.70932(14) 0.0204(11) Uani 1 1 d .
N3 N 0.7021(4) 0.7767(3) 0.46478(13) 0.0212(11) Uani 1 1 d .
N4 N 0.7891(4) 0.8559(3) 0.49959(14) 0.0225(12) Uani 1 1 d .
C43 C 0.2659(5) 0.9837(3) 0.6365(2) 0.0243(15) Uani 1 1 d .
C4 C 0.3441(5) 0.6247(3) 0.72413(17) 0.0206(13) Uani 1 1 d .
C46 C 0.7575(5) 0.7896(3) 0.50115(17) 0.0238(14) Uani 1 1 d .
C61 C 0.6468(5) 0.7120(3) 0.45310(17) 0.0227(14) Uani 1 1 d .
C42 C 0.2673(5) 0.9695(3) 0.67675(19) 0.0238(14) Uani 1 1 d .
C3 C 0.2624(5) 0.6810(3) 0.72652(18) 0.0199(13) Uani 1 1 d .
C16 C 0.0846(5) 0.5475(3) 0.74649(18) 0.0202(13) Uani 1 1 d .
C66 C 0.7018(6) 0.6646(3) 0.43166(18) 0.0267(15) Uani 1 1 d .
C41 C 0.2991(5) 0.9048(3) 0.69080(18) 0.0208(13) Uani 1 1 d .
C2 C 0.1738(5) 0.7783(3) 0.71633(17) 0.0225(13) Uani 1 1 d .
H2 H 0.1538 0.8236 0.7073 0.027 Uiso 1 1 calc R
C30 C 0.5783(5) 0.8219(3) 0.77988(19) 0.0275(15) Uani 1 1 d .
C10 C 0.2457(5) 0.5987(3) 0.80291(17) 0.0181(13) Uani 1 1 d .
C47 C 0.7530(5) 0.8852(3) 0.46266(18) 0.0265(15) Uani 1 1 d .
H47 H 0.7639 0.9314 0.4545 0.032 Uiso 1 1 calc R
C1 C 0.1147(5) 0.7370(3) 0.73828(18) 0.0224(14) Uani 1 1 d .
H1 H 0.0468 0.7489 0.7478 0.027 Uiso 1 1 calc R
C21 C 0.0546(5) 0.5432(3) 0.70532(18) 0.0229(14) Uani 1 1 d .
C40 C 0.3256(5) 0.8505(3) 0.66620(17) 0.0213(13) Uani 1 1 d .
C5 C 0.4481(5) 0.6271(4) 0.7470(2) 0.0300(16) Uani 1 1 d .
H5 H 0.4676 0.6656 0.7639 0.036 Uiso 1 1 calc R
C17 C 0.0614(5) 0.4880(3) 0.76679(18) 0.0233(14) Uani 1 1 d .
C12 C 0.3928(6) 0.6485(4) 0.84998(19) 0.0290(16) Uani 1 1 d .
C22 C 0.0288(5) 0.6393(3) 0.79585(18) 0.0215(14) Uani 1 1 d .
C44 C 0.2991(5) 0.9346(3) 0.61167(18) 0.0235(14) Uani 1 1 d .
C24 C -0.0728(5) 0.6546(3) 0.77396(18) 0.0216(14) Uani 1 1 d .
C25 C -0.1667(5) 0.6726(3) 0.7906(2) 0.0266(15) Uani 1 1 d .
C67 C 0.8205(6) 0.6744(4) 0.4234(2) 0.0323(16) Uani 1 1 d .
H67 H 0.8375 0.7249 0.4258 0.039 Uiso 1 1 calc R
C18 C 0.0214(5) 0.4277(3) 0.74867(19) 0.0242(14) Uani 1 1 d .
C48 C 0.6994(5) 0.8349(3) 0.44080(17) 0.0214(14) Uani 1 1 d .
H48 H 0.6659 0.8386 0.4138 0.026 Uiso 1 1 calc R
C45 C 0.3274(5) 0.8694(3) 0.62614(18) 0.0229(14) Uani 1 1 d .
C29 C 0.4848(5) 0.7985(3) 0.75675(19) 0.0255(15) Uani 1 1 d .
C11 C 0.2928(5) 0.6526(3) 0.82621(18) 0.0242(14) Uani 1 1 d .
C28 C 0.4753(5) 0.7919(3) 0.71561(18) 0.0223(14) Uani 1 1 d .
C14 C 0.4078(5) 0.5320(3) 0.82901(19) 0.0241(14) Uani 1 1 d .
C8 C 0.3952(6) 0.5153(4) 0.6969(2) 0.0362(18) Uani 1 1 d .
H8 H 0.3768 0.4770 0.6796 0.043 Uiso 1 1 calc R
C13 C 0.4498(5) 0.5874(4) 0.85159(19) 0.0312(16) Uani 1 1 d .
C34 C 0.3759(5) 0.7144(3) 0.65105(18) 0.0246(14) Uani 1 1 d .
C15 C 0.3092(5) 0.5394(3) 0.80511(17) 0.0232(14) Uani 1 1 d .
C20 C 0.0136(6) 0.4846(4) 0.68575(19) 0.0301(16) Uani 1 1 d .
C9 C 0.3210(6) 0.5682(3) 0.6990(2) 0.0287(15) Uani 1 1 d .
H9 H 0.2516 0.5660 0.6828 0.034 Uiso 1 1 calc R
C19 C -0.0003(5) 0.4257(4) 0.7075(2) 0.0304(16) Uani 1 1 d .
C33 C 0.5669(5) 0.8118(3) 0.69883(19) 0.0245(14) Uani 1 1 d .
C32 C 0.6669(5) 0.8335(3) 0.7206(2) 0.0282(15) Uani 1 1 d .
C38 C 0.4634(6) 0.6203(3) 0.6178(2) 0.0336(17) Uani 1 1 d .
C31 C 0.6710(5) 0.8380(4) 0.7614(2) 0.0334(17) Uani 1 1 d .
C55 C 0.6691(5) 0.9371(3) 0.5532(2) 0.0288(15) Uani 1 1 d .
H55 H 0.6414 0.9157 0.5268 0.035 Uiso 1 1 calc R
C70 C 0.4852(6) 0.7547(4) 0.4890(2) 0.0342(17) Uani 1 1 d .
H70 H 0.5381 0.7936 0.4959 0.041 Uiso 1 1 calc R
C39 C 0.4657(6) 0.6721(4) 0.6466(2) 0.0301(16) Uani 1 1 d .
C27 C -0.0690(6) 0.6602(3) 0.8548(2) 0.0295(16) Uani 1 1 d .
C49 C 0.8510(5) 0.8926(3) 0.53250(18) 0.0255(15) Uani 1 1 d .
C54 C 0.7930(6) 0.9309(4) 0.55839(19) 0.0335(17) Uani 1 1 d .
C62 C 0.5394(6) 0.7029(3) 0.46324(19) 0.0289(16) Uani 1 1 d .
C35 C 0.2830(6) 0.6988(3) 0.62459(19) 0.0284(15) Uani 1 1 d .
C26 C -0.1656(6) 0.6759(3) 0.8312(2) 0.0289(16) Uani 1 1 d .
C23 C 0.0227(5) 0.6419(3) 0.83720(19) 0.0256(15) Uani 1 1 d .
C50 C 0.9655(6) 0.8866(4) 0.5366(2) 0.0361(18) Uani 1 1 d .
C64 C 0.5375(7) 0.5944(4) 0.4284(2) 0.043(2) Uani 1 1 d .
H64 H 0.4991 0.5535 0.4193 0.052 Uiso 1 1 calc R
C7 C 0.4954(6) 0.5180(4) 0.7198(2) 0.0397(19) Uani 1 1 d .
H7 H 0.5472 0.4816 0.7184 0.048 Uiso 1 1 calc R
C6 C 0.5218(6) 0.5739(4) 0.7449(2) 0.0352(18) Uani 1 1 d .
H6 H 0.5916 0.5754 0.7609 0.042 Uiso 1 1 calc R
B1 B 0.1339(6) 0.6144(4) 0.7725(2) 0.0218(16) Uani 1 1 d .
C65 C 0.6441(6) 0.6049(4) 0.4197(2) 0.0363(18) Uani 1 1 d .
H65 H 0.6787 0.5706 0.4052 0.044 Uiso 1 1 calc R
C36 C 0.2799(7) 0.6469(4) 0.5962(2) 0.0380(18) Uani 1 1 d .
C59 C 1.0266(6) 0.8470(4) 0.5072(2) 0.0405(19) Uani 1 1 d .
H59 H 0.9701 0.8267 0.4864 0.049 Uiso 1 1 calc R
C37 C 0.3681(7) 0.6078(4) 0.5926(2) 0.041(2) Uani 1 1 d .
C68 C 0.8404(7) 0.6519(4) 0.3813(2) 0.046(2) Uani 1 1 d .
H68A H 0.8369 0.6014 0.3794 0.068 Uiso 1 1 calc GR
H68B H 0.9135 0.6678 0.3758 0.068 Uiso 1 1 calc GR
H68C H 0.7836 0.6722 0.3616 0.068 Uiso 1 1 calc GR
C75 C 0.8134(7) 0.6733(5) 0.6067(2) 0.048(2) Uani 1 1 d .
C63 C 0.4862(6) 0.6427(4) 0.4503(2) 0.0425(19) Uani 1 1 d .
H63 H 0.4133 0.6343 0.4564 0.051 Uiso 1 1 calc R
C76 C 0.8111(7) 0.6261(5) 0.5823(2) 0.049(2) Uani 1 1 d .
B2 B 0.3639(6) 0.7728(4) 0.6855(2) 0.0242(15) Uani 1 1 d .
C52 C 0.9661(7) 0.9578(5) 0.5958(2) 0.057(3) Uani 1 1 d .
H52 H 1.0068 0.9803 0.6180 0.068 Uiso 1 1 calc R
C53 C 0.8550(7) 0.9634(4) 0.5903(2) 0.046(2) Uani 1 1 d .
H53 H 0.8187 0.9900 0.6086 0.055 Uiso 1 1 calc R
C71 C 0.4604(9) 0.7216(5) 0.5276(2) 0.065(3) Uani 1 1 d .
H71A H 0.4034 0.6862 0.5217 0.097 Uiso 1 1 calc GR
H71B H 0.4340 0.7569 0.5451 0.097 Uiso 1 1 calc GR
H71C H 0.5278 0.7003 0.5411 0.097 Uiso 1 1 calc GR
C51 C 1.0218(7) 0.9202(5) 0.5696(2) 0.055(2) Uani 1 1 d .
H51 H 1.1001 0.9171 0.5742 0.066 Uiso 1 1 calc R
C72 C 0.3803(7) 0.7842(5) 0.4671(3) 0.065(3) Uani 1 1 d .
H72A H 0.3974 0.8089 0.4431 0.097 Uiso 1 1 calc GR
H72B H 0.3468 0.8162 0.4848 0.097 Uiso 1 1 calc GR
H72C H 0.3284 0.7465 0.4592 0.097 Uiso 1 1 calc GR
C69 C 0.8995(6) 0.6369(5) 0.4552(2) 0.052(2) Uani 1 1 d .
H69A H 0.8855 0.6521 0.4820 0.078 Uiso 1 1 calc GR
H69B H 0.9760 0.6477 0.4512 0.078 Uiso 1 1 calc GR
H69C H 0.8875 0.5869 0.4527 0.078 Uiso 1 1 calc GR
C58 C 1.0942(7) 0.7875(5) 0.5273(3) 0.065(3) Uani 1 1 d .
H58A H 1.1490 0.8058 0.5485 0.097 Uiso 1 1 calc GR
H58B H 1.1321 0.7632 0.5073 0.097 Uiso 1 1 calc GR
H58C H 1.0450 0.7554 0.5391 0.097 Uiso 1 1 calc GR
C57 C 0.6199(7) 0.8961(4) 0.5857(2) 0.052(2) Uani 1 1 d .
H57A H 0.6342 0.8467 0.5824 0.078 Uiso 1 1 calc GR
H57B H 0.5399 0.9041 0.5834 0.078 Uiso 1 1 calc GR
H57C H 0.6538 0.9112 0.6122 0.078 Uiso 1 1 calc GR
C60 C 1.0996(7) 0.8952(5) 0.4857(2) 0.055(2) Uani 1 1 d .
H60A H 1.0548 0.9332 0.4732 0.083 Uiso 1 1 calc GR
H60B H 1.1324 0.8694 0.4649 0.083 Uiso 1 1 calc GR
H60C H 1.1585 0.9140 0.5051 0.083 Uiso 1 1 calc GR
C56 C 0.6312(8) 1.0116(4) 0.5519(3) 0.061(3) Uani 1 1 d .
H56A H 0.6545 1.0337 0.5778 0.092 Uiso 1 1 calc GR
H56B H 0.5505 1.0133 0.5463 0.092 Uiso 1 1 calc GR
H56C H 0.6641 1.0361 0.5307 0.092 Uiso 1 1 calc GR
C78 C 0.7078(10) 0.5453(5) 0.5341(3) 0.075(3) Uani 1 1 d .
H78A H 0.7000 0.5795 0.5124 0.113 Uiso 1 1 calc GR
H78B H 0.6443 0.5484 0.5494 0.113 Uiso 1 1 calc GR
H78C H 0.7111 0.4989 0.5226 0.113 Uiso 1 1 calc GR
C77 C 0.8120(10) 0.5591(5) 0.5614(3) 0.072(3) Uani 1 1 d .
H77A H 0.8230 0.5217 0.5816 0.086 Uiso 1 1 calc R
H77B H 0.8754 0.5581 0.5455 0.086 Uiso 1 1 calc R
C79 C 0.2843(8) 0.8619(4) 0.8590(3) 0.061(3) Uani 1 1 d .
H79A H 0.3581 0.8420 0.8677 0.073 Uiso 1 1 calc R
H79B H 0.2518 0.8367 0.8347 0.073 Uiso 1 1 calc R
C74 C 0.8212(8) 0.7206(5) 0.6410(2) 0.064(3) Uani 1 1 d .
H74A H 0.8350 0.6935 0.6661 0.076 Uiso 1 1 calc R
H74B H 0.7499 0.7450 0.6412 0.076 Uiso 1 1 calc R
C73 C 0.9123(7) 0.7730(6) 0.6398(3) 0.083(4) Uani 1 1 d .
H73A H 0.8943 0.8038 0.6168 0.124 Uiso 1 1 calc GR
H73B H 0.9820 0.7491 0.6372 0.124 Uiso 1 1 calc GR
H73C H 0.9198 0.8002 0.6646 0.124 Uiso 1 1 calc GR

loop_
_atom_site_aniso_label
_atom_site_aniso_U_11
_atom_site_aniso_U_22
_atom_site_aniso_U_33
_atom_site_aniso_U_23
_atom_site_aniso_U_13
_atom_site_aniso_U_12
Au1 0.03828(16) 0.03220(15) 0.02398(13) 0.00651(12) -0.00089(10) 0.00374(15)
Cl2 0.0753(18) 0.0498(16) 0.111(2) -0.0038(14) 0.0148(15) -0.0143(13)
Cl1 0.0524(15) 0.099(2) 0.094(2) 0.0320(16) -0.0073(14) 0.0017(15)
F11 0.0205(19) 0.018(2) 0.036(2) 0.0004(15) -0.0023(15) -0.0008(15)
F15 0.031(2) 0.019(2) 0.036(2) -0.0048(15) 0.0052(16) -0.0051(17)
F30 0.034(2) 0.023(2) 0.0259(19) 0.0015(15) 0.0089(16) 0.0029(17)
F10 0.037(2) 0.030(2) 0.026(2) 0.0076(16) 0.0010(17) 0.0039(18)
F6 0.030(2) 0.025(2) 0.0251(19) 0.0055(15) 0.0026(16) -0.0054(17)
F20 0.023(2) 0.026(2) 0.036(2) 0.0072(16) 0.0082(16) 0.0021(16)
F1 0.0187(19) 0.034(2) 0.032(2) 0.0038(16) -0.0008(16) 0.0023(17)
F12 0.024(2) 0.032(2) 0.042(2) 0.0028(17) -0.0049(17) 0.0044(18)
F27 0.034(2) 0.022(2) 0.040(2) -0.0021(16) 0.0033(18) 0.0055(18)
F16 0.027(2) 0.036(2) 0.0274(18) 0.0021(17) 0.0058(15) -0.0022(19)
F26 0.032(2) 0.021(2) 0.0265(19) 0.0008(15) 0.0039(16) -0.0002(17)
F29 0.030(2) 0.030(2) 0.029(2) 0.0114(16) 0.0049(16) 0.0015(18)
F28 0.037(2) 0.018(2) 0.045(2) 0.0113(16) -0.0020(18) 0.0075(18)
F19 0.023(2) 0.028(2) 0.060(3) 0.0021(19) 0.0120(19) -0.0059(18)
F5 0.027(2) 0.039(2) 0.027(2) 0.0048(16) 0.0011(16) 0.0039(18)
F7 0.029(2) 0.022(2) 0.050(2) 0.0049(17) 0.0021(18) -0.0109(17)
F25 0.031(2) 0.030(2) 0.039(2) 0.0003(16) -0.0010(17) 0.0010(18)
F2 0.024(2) 0.038(3) 0.059(3) 0.010(2) 0.0036(19) 0.0045(19)
F21 0.034(2) 0.027(2) 0.050(2) 0.0093(18) 0.0136(19) 0.0109(18)
F9 0.050(3) 0.047(3) 0.025(2) -0.0053(18) -0.0063(18) 0.001(2)
F17 0.031(2) 0.054(3) 0.035(2) 0.0011(19) -0.0021(18) -0.008(2)
F4 0.047(3) 0.049(3) 0.034(2) 0.0009(19) 0.0173(19) 0.005(2)
F3 0.034(2) 0.038(2) 0.061(3) 0.002(2) 0.028(2) 0.006(2)
F14 0.039(2) 0.039(3) 0.046(2) -0.0135(18) -0.0042(19) -0.015(2)
F8 0.041(3) 0.034(3) 0.051(3) -0.0139(19) -0.006(2) -0.010(2)
F13 0.029(2) 0.054(3) 0.047(3) -0.006(2) -0.0140(19) -0.003(2)
F24 0.063(3) 0.039(3) 0.048(3) -0.010(2) -0.009(2) -0.015(2)
F22 0.069(3) 0.029(3) 0.068(3) 0.003(2) 0.032(3) 0.020(2)
F18 0.029(2) 0.053(3) 0.056(3) -0.001(2) -0.008(2) -0.012(2)
F23 0.099(4) 0.030(3) 0.057(3) -0.014(2) 0.019(3) 0.006(3)
N2 0.018(3) 0.013(3) 0.026(3) 0.002(2) 0.003(2) 0.005(2)
N1 0.023(3) 0.014(3) 0.025(3) 0.002(2) 0.002(2) 0.005(2)
N3 0.027(3) 0.018(3) 0.019(2) 0.001(2) 0.000(2) 0.001(3)
N4 0.027(3) 0.021(3) 0.019(3) 0.000(2) 0.001(2) -0.002(2)
C43 0.013(3) 0.016(3) 0.042(4) 0.008(3) -0.007(3) 0.002(3)
C4 0.023(3) 0.016(3) 0.026(3) 0.008(2) 0.012(3) 0.003(3)
C46 0.024(3) 0.025(4) 0.022(3) 0.004(2) -0.001(3) 0.002(3)
C61 0.022(3) 0.020(4) 0.025(3) -0.003(2) -0.003(2) -0.003(3)
C42 0.020(3) 0.016(3) 0.034(4) -0.004(3) 0.001(3) -0.003(3)
C3 0.015(3) 0.014(3) 0.031(3) 0.002(2) 0.004(3) 0.004(3)
C16 0.013(3) 0.019(3) 0.029(3) 0.004(2) 0.002(2) 0.001(3)
C66 0.034(4) 0.024(4) 0.023(3) 0.000(3) 0.001(3) 0.001(3)
C41 0.013(3) 0.024(4) 0.025(3) 0.002(3) 0.002(2) -0.001(3)
C2 0.023(3) 0.017(3) 0.028(3) 0.003(3) 0.004(2) 0.012(3)
C30 0.025(4) 0.028(4) 0.028(4) 0.004(3) -0.003(3) 0.001(3)
C10 0.011(3) 0.017(3) 0.027(3) 0.003(2) 0.004(2) -0.004(2)
C47 0.028(4) 0.024(4) 0.029(4) 0.005(3) 0.007(3) -0.001(3)
C1 0.020(3) 0.017(4) 0.031(3) 0.002(2) 0.007(3) 0.003(3)
C21 0.017(3) 0.022(4) 0.030(3) 0.005(3) 0.002(3) 0.002(3)
C40 0.017(3) 0.023(4) 0.023(3) 0.002(2) 0.002(3) 0.001(3)
C5 0.028(4) 0.024(4) 0.038(4) 0.011(3) 0.008(3) 0.002(3)
C17 0.021(3) 0.023(4) 0.025(3) 0.000(3) 0.001(3) 0.001(3)
C12 0.027(4) 0.031(4) 0.028(4) -0.005(3) -0.002(3) -0.009(3)
C22 0.015(3) 0.017(3) 0.034(4) 0.003(3) 0.005(3) -0.001(3)
C44 0.020(3) 0.024(4) 0.026(3) 0.005(3) -0.001(3) -0.001(3)
C24 0.019(3) 0.018(3) 0.028(3) 0.006(2) 0.002(3) 0.000(3)
C25 0.024(4) 0.014(3) 0.043(4) 0.008(3) 0.008(3) -0.003(3)
C67 0.030(4) 0.027(4) 0.041(4) -0.003(3) 0.006(3) 0.007(3)
C18 0.010(3) 0.020(4) 0.042(4) 0.004(3) 0.001(3) -0.002(3)
C48 0.024(3) 0.021(4) 0.018(3) 0.002(2) 0.001(2) 0.002(3)
C45 0.017(3) 0.024(4) 0.028(3) 0.001(3) 0.002(3) 0.000(3)
C29 0.027(4) 0.019(3) 0.031(4) 0.006(3) 0.008(3) 0.005(3)
C11 0.025(4) 0.017(3) 0.031(3) 0.001(3) 0.006(3) 0.000(3)
C28 0.024(3) 0.012(3) 0.032(3) 0.005(2) 0.008(3) 0.002(3)
C14 0.021(3) 0.018(3) 0.033(4) 0.006(3) 0.002(3) 0.005(3)
C8 0.044(5) 0.018(4) 0.049(4) 0.003(3) 0.017(4) 0.006(3)
C13 0.022(4) 0.039(4) 0.029(4) 0.004(3) -0.009(3) -0.003(3)
C34 0.029(4) 0.019(4) 0.027(3) 0.011(3) 0.012(3) 0.003(3)
C15 0.033(4) 0.014(3) 0.022(3) 0.001(2) 0.001(3) -0.008(3)
C20 0.027(4) 0.034(4) 0.028(4) -0.003(3) -0.003(3) -0.001(3)
C9 0.022(4) 0.023(4) 0.041(4) 0.007(3) 0.007(3) 0.000(3)
C19 0.023(4) 0.028(4) 0.040(4) -0.006(3) 0.000(3) -0.009(3)
C33 0.022(3) 0.016(3) 0.036(4) 0.007(3) 0.004(3) 0.003(3)
C32 0.016(3) 0.021(4) 0.049(4) 0.004(3) 0.011(3) 0.003(3)
C38 0.048(5) 0.014(4) 0.043(4) 0.005(3) 0.023(4) 0.009(3)
C31 0.020(4) 0.030(4) 0.049(4) 0.004(3) -0.002(3) -0.007(3)
C55 0.026(4) 0.029(4) 0.034(4) -0.003(3) 0.011(3) -0.004(3)
C70 0.031(4) 0.023(4) 0.048(4) -0.003(3) 0.005(3) -0.005(3)
C39 0.031(4) 0.026(4) 0.034(4) 0.006(3) 0.010(3) -0.001(3)
C27 0.036(4) 0.021(4) 0.035(4) 0.001(3) 0.018(3) 0.002(3)
C49 0.024(4) 0.032(4) 0.020(3) 0.000(3) -0.001(3) -0.004(3)
C54 0.038(4) 0.033(4) 0.029(4) -0.003(3) 0.003(3) -0.012(3)
C62 0.032(4) 0.020(4) 0.035(4) 0.001(3) 0.004(3) 0.001(3)
C35 0.034(4) 0.025(4) 0.027(4) 0.002(3) 0.007(3) 0.003(3)
C26 0.025(4) 0.013(3) 0.052(4) 0.003(3) 0.019(3) 0.005(3)
C23 0.027(4) 0.011(3) 0.039(4) 0.006(3) 0.003(3) 0.000(3)
C50 0.024(4) 0.059(5) 0.026(4) -0.006(3) 0.004(3) -0.008(4)
C64 0.047(5) 0.025(4) 0.056(5) -0.004(3) -0.004(4) -0.009(4)
C7 0.034(4) 0.034(5) 0.054(5) 0.015(4) 0.020(4) 0.018(4)
C6 0.026(4) 0.036(4) 0.045(4) 0.019(3) 0.012(3) 0.014(3)
B1 0.021(4) 0.018(4) 0.027(4) 0.003(3) 0.002(3) 0.003(3)
C65 0.038(5) 0.028(4) 0.043(4) -0.010(3) 0.005(3) 0.000(3)
C36 0.057(5) 0.023(4) 0.034(4) 0.003(3) 0.006(4) -0.008(4)
C59 0.018(4) 0.060(5) 0.043(4) -0.004(4) 0.001(3) 0.002(4)
C37 0.068(6) 0.020(4) 0.039(4) -0.004(3) 0.019(4) -0.002(4)
C68 0.041(5) 0.052(5) 0.043(4) -0.009(4) 0.005(4) 0.018(4)
C75 0.051(5) 0.070(6) 0.022(4) 0.011(4) 0.003(4) 0.014(5)
C63 0.034(4) 0.034(5) 0.060(5) -0.005(4) 0.005(4) -0.002(4)
C76 0.055(6) 0.055(6) 0.035(5) 0.031(4) 0.001(4) 0.009(5)
B2 0.027(4) 0.020(4) 0.026(4) 0.008(3) 0.005(3) 0.003(3)
C52 0.046(5) 0.087(7) 0.037(5) -0.023(4) 0.004(4) -0.027(5)
C53 0.048(5) 0.056(6) 0.036(4) -0.014(4) 0.012(4) -0.020(4)
C71 0.096(8) 0.063(6) 0.039(5) -0.004(4) 0.023(5) 0.007(6)
C51 0.029(4) 0.092(7) 0.044(5) -0.016(5) 0.002(4) -0.022(5)
C72 0.061(6) 0.072(7) 0.060(6) -0.008(5) 0.006(5) 0.035(5)
C69 0.035(5) 0.076(7) 0.044(5) 0.004(4) -0.003(4) 0.015(4)
C58 0.044(5) 0.089(8) 0.061(6) 0.002(5) 0.008(4) 0.009(5)
C57 0.050(5) 0.045(5) 0.063(6) 0.004(4) 0.023(4) -0.007(4)
C60 0.047(5) 0.076(7) 0.045(5) -0.001(4) 0.015(4) 0.001(5)
C56 0.063(6) 0.046(6) 0.080(7) -0.003(5) 0.024(5) 0.008(5)
C78 0.114(10) 0.048(6) 0.067(7) 0.000(5) 0.024(6) -0.014(6)
C77 0.118(9) 0.039(6) 0.055(6) 0.016(4) 0.002(6) 0.008(6)
C79 0.055(6) 0.036(5) 0.090(7) -0.010(5) 0.003(5) -0.004(4)
C74 0.072(7) 0.086(7) 0.031(4) 0.016(5) -0.001(4) 0.018(6)
C73 0.035(5) 0.156(11) 0.056(6) -0.052(7) 0.000(4) -0.007(7)

loop_
_atom_type_symbol
_atom_type_description
_atom_type_scat_dispersion_real
_atom_type_scat_dispersion_imag
_atom_type_scat_source
C C 0.0033 0.0016 'International Tables Vol C Tables 4.2.6.8 and 6.1.1.4'
H H 0.0000 0.0000 'International Tables Vol C Tables 4.2.6.8 and 6.1.1.4'
Au Au -2.0133 8.8022 'International Tables Vol C Tables 4.2.6.8 and 6.1.1.4'
B B 0.0013 0.0007 'International Tables Vol C Tables 4.2.6.8 and 6.1.1.4'
Cl Cl 0.1484 0.1585 'International Tables Vol C Tables 4.2.6.8 and 6.1.1.4'
F F 0.0171 0.0103 'International Tables Vol C Tables 4.2.6.8 and 6.1.1.4'
N N 0.0061 0.0033 'International Tables Vol C Tables 4.2.6.8 and 6.1.1.4'

loop_
_geom_angle_atom_site_label_1
_geom_angle_atom_site_label_2
_geom_angle_atom_site_label_3
_geom_angle
C46 Au1 C75 164.5(3)
C46 Au1 C76 163.6(3)
C76 Au1 C75 32.0(3)
C3 N2 C1 106.0(5)
C3 N2 B1 128.5(5)
C1 N2 B1 125.1(5)
C3 N1 C2 106.4(5)
C3 N1 B2 127.8(5)
C2 N1 B2 125.8(5)
C46 N3 C61 124.8(5)
C46 N3 C48 110.6(5)
C48 N3 C61 124.5(5)
C46 N4 C47 111.3(5)
C46 N4 C49 124.5(5)
C47 N4 C49 124.2(5)
F28 C43 C42 119.5(6)
F28 C43 C44 121.0(6)
C44 C43 C42 119.5(6)
C5 C4 C3 121.0(6)
C9 C4 C3 121.4(6)
C9 C4 C5 117.6(6)
N3 C46 Au1 126.0(5)
N4 C46 Au1 129.1(4)
N4 C46 N3 104.9(5)
C66 C61 N3 118.2(6)
C66 C61 C62 124.4(6)
C62 C61 N3 117.4(5)
F27 C42 C43 120.9(6)
F27 C42 C41 119.9(6)
C41 C42 C43 119.2(6)
N2 C3 C4 124.6(5)
N1 C3 N2 110.8(5)
N1 C3 C4 124.6(5)
C21 C16 B1 128.0(5)
C17 C16 C21 113.2(5)
C17 C16 B1 118.6(5)
C61 C66 C67 122.9(6)
C61 C66 C65 116.2(6)
C65 C66 C67 120.8(6)
F26 C41 C42 115.7(5)
F26 C41 C40 120.5(5)
C42 C41 C40 123.8(6)
N1 C2 H2 125.9
C1 C2 N1 108.2(5)
C1 C2 H2 125.9
F17 C30 C29 120.8(6)
F17 C30 C31 120.2(6)
C29 C30 C31 119.0(6)
C11 C10 B1 118.2(5)
C15 C10 C11 113.8(5)
C15 C10 B1 127.5(5)
N4 C47 H47 127.0
C48 C47 N4 105.9(6)
C48 C47 H47 127.0
N2 C1 H1 125.7
C2 C1 N2 108.7(6)
C2 C1 H1 125.7
F10 C21 C16 120.5(5)
F10 C21 C20 115.3(5)
C20 C21 C16 124.2(6)
C41 C40 B2 121.2(5)
C45 C40 C41 113.8(6)
C45 C40 B2 124.8(6)
C4 C5 H5 119.9
C6 C5 C4 120.1(7)
C6 C5 H5 119.9
F6 C17 C16 119.3(5)
F6 C17 C18 115.9(5)
C18 C17 C16 124.7(6)
F14 C12 C11 121.1(6)
F14 C12 C13 120.1(6)
C11 C12 C13 118.8(6)
C24 C22 C23 111.5(6)
C24 C22 B1 120.2(5)
C23 C22 B1 128.0(5)
F29 C44 C43 119.2(5)
F29 C44 C45 120.5(6)
C43 C44 C45 120.3(6)
F1 C24 C22 118.8(5)
F1 C24 C25 116.5(5)
C25 C24 C22 124.6(6)
F2 C25 C24 119.3(6)
F2 C25 C26 120.1(6)
C26 C25 C24 120.5(6)
C66 C67 H67 107.4
C66 C67 C68 113.3(6)
C66 C67 C69 110.4(6)
C68 C67 H67 107.4
C68 C67 C69 110.7(6)
C69 C67 H67 107.4
F7 C18 C17 120.9(6)
F7 C18 C19 120.2(6)
C19 C18 C17 118.8(6)
N3 C48 H48 126.4
C47 C48 N3 107.2(5)
C47 C48 H48 126.4
F30 C45 C40 121.9(6)
F30 C45 C44 115.0(5)
C44 C45 C40 123.1(6)
F16 C29 C30 114.2(6)
F16 C29 C28 121.7(6)
C30 C29 C28 124.0(6)
F15 C11 C10 119.7(5)
F15 C11 C12 116.0(6)
C12 C11 C10 124.2(6)
C29 C28 B2 127.1(6)
C33 C28 C29 114.4(6)
C33 C28 B2 118.0(5)
F12 C14 C13 120.0(6)
F12 C14 C15 121.1(6)
C15 C14 C13 118.9(6)
C9 C8 H8 120.2
C7 C8 H8 120.2
C7 C8 C9 119.6(7)
F13 C13 C12 120.5(6)
F13 C13 C14 119.6(6)
C12 C13 C14 119.9(6)
C39 C34 B2 128.4(6)
C35 C34 C39 113.4(6)
C35 C34 B2 118.0(6)
F11 C15 C10 121.4(5)
F11 C15 C14 114.1(6)
C14 C15 C10 124.4(6)
F9 C20 C21 120.4(6)
F9 C20 C19 120.2(6)
C19 C20 C21 119.4(6)
C4 C9 H9 119.0
C8 C9 C4 122.1(6)
C8 C9 H9 119.0
F8 C19 C18 119.7(6)
F8 C19 C20 121.0(6)
C18 C19 C20 119.3(6)
F20 C33 C32 114.7(6)
C28 C33 F20 120.6(6)
C28 C33 C32 124.8(6)
F19 C32 C33 120.4(6)
F19 C32 C31 121.9(6)
C31 C32 C33 117.7(6)
F22 C38 C39 119.9(7)
F22 C38 C37 120.0(6)
C37 C38 C39 120.1(7)
F18 C31 C30 120.6(6)
F18 C31 C32 119.5(6)
C32 C31 C30 119.9(6)
C54 C55 H55 107.3
C54 C55 C57 110.6(6)
C54 C55 C56 112.2(6)
C57 C55 H55 107.3
C56 C55 H55 107.3
C56 C55 C57 111.8(6)
C62 C70 H70 108.3
C71 C70 H70 108.3
C71 C70 C62 110.6(6)
C71 C70 C72 109.5(7)
C72 C70 H70 108.3
C72 C70 C62 111.8(6)
F21 C39 C34 120.9(6)
F21 C39 C38 115.9(6)
C38 C39 C34 123.2(7)
F4 C27 C26 119.1(6)
F4 C27 C23 121.2(6)
C26 C27 C23 119.7(6)
C54 C49 N4 118.6(6)
C50 C49 N4 117.4(6)
C50 C49 C54 124.0(6)
C49 C54 C55 123.1(6)
C53 C54 C55 120.0(7)
C53 C54 C49 116.9(7)
C61 C62 C70 122.3(6)
C63 C62 C61 116.6(6)
C63 C62 C70 121.1(7)
F25 C35 C34 119.2(6)
F25 C35 C36 117.2(6)
C36 C35 C34 123.6(7)
F3 C26 C25 120.9(6)
F3 C26 C27 120.9(6)
C25 C26 C27 118.2(6)
F5 C23 C22 120.3(6)
F5 C23 C27 114.3(6)
C27 C23 C22 125.3(6)
C49 C50 C59 122.9(6)
C51 C50 C49 115.7(7)
C51 C50 C59 121.4(7)
C65 C64 H64 119.7
C63 C64 H64 119.7
C63 C64 C65 120.6(7)
C8 C7 H7 120.0
C8 C7 C6 120.0(7)
C6 C7 H7 120.0
C5 C6 C7 120.7(7)
C5 C6 H6 119.7
C7 C6 H6 119.7
N2 B1 C16 112.1(5)
N2 B1 C10 104.0(5)
N2 B1 C22 110.0(5)
C16 B1 C22 103.2(5)
C10 B1 C16 114.4(5)
C10 B1 C22 113.3(5)
C66 C65 C64 121.2(7)
C66 C65 H65 119.4
C64 C65 H65 119.4
F24 C36 C35 119.5(7)
C37 C36 F24 119.1(7)
C37 C36 C35 121.4(7)
C50 C59 H59 107.6
C50 C59 C58 112.0(7)
C50 C59 C60 111.0(7)
C58 C59 H59 107.6
C58 C59 C60 110.8(7)
C60 C59 H59 107.6
F23 C37 C38 119.4(7)
C36 C37 F23 122.2(8)
C36 C37 C38 118.3(7)
C67 C68 H68A 109.5
C67 C68 H68B 109.5
C67 C68 H68C 109.5
H68A C68 H68B 109.5
H68A C68 H68C 109.5
H68B C68 H68C 109.5
C76 C75 Au1 73.9(5)
C76 C75 C74 170.2(8)
C74 C75 Au1 115.9(6)
C62 C63 C64 120.9(7)
C62 C63 H63 119.5
C64 C63 H63 119.5
C75 C76 Au1 74.2(5)
C75 C76 C77 166.6(8)
C77 C76 Au1 119.2(5)
N1 B2 C40 109.0(5)
N1 B2 C28 112.0(5)
N1 B2 C34 103.8(5)
C28 B2 C40 102.0(5)
C28 B2 C34 117.1(5)
C34 B2 C40 112.9(5)
C53 C52 H52 119.4
C53 C52 C51 121.2(7)
C51 C52 H52 119.4
C54 C53 H53 119.5
C52 C53 C54 121.0(8)
C52 C53 H53 119.5
C70 C71 H71A 109.5
C70 C71 H71B 109.5
C70 C71 H71C 109.5
H71A C71 H71B 109.5
H71A C71 H71C 109.5
H71B C71 H71C 109.5
C50 C51 H51 119.4
C52 C51 C50 121.3(7)
C52 C51 H51 119.4
C70 C72 H72A 109.5
C70 C72 H72B 109.5
C70 C72 H72C 109.5
H72A C72 H72B 109.5
H72A C72 H72C 109.5
H72B C72 H72C 109.5
C67 C69 H69A 109.5
C67 C69 H69B 109.5
C67 C69 H69C 109.5
H69A C69 H69B 109.5
H69A C69 H69C 109.5
H69B C69 H69C 109.5
C59 C58 H58A 109.5
C59 C58 H58B 109.5
C59 C58 H58C 109.5
H58A C58 H58B 109.5
H58A C58 H58C 109.5
H58B C58 H58C 109.5
C55 C57 H57A 109.5
C55 C57 H57B 109.5
C55 C57 H57C 109.5
H57A C57 H57B 109.5
H57A C57 H57C 109.5
H57B C57 H57C 109.5
C59 C60 H60A 109.5
C59 C60 H60B 109.5
C59 C60 H60C 109.5
H60A C60 H60B 109.5
H60A C60 H60C 109.5
H60B C60 H60C 109.5
C55 C56 H56A 109.5
C55 C56 H56B 109.5
C55 C56 H56C 109.5
H56A C56 H56B 109.5
H56A C56 H56C 109.5
H56B C56 H56C 109.5
H78A C78 H78B 109.5
H78A C78 H78C 109.5
H78B C78 H78C 109.5
C77 C78 H78A 109.5
C77 C78 H78B 109.5
C77 C78 H78C 109.5
C76 C77 C78 113.2(9)
C76 C77 H77A 108.9
C76 C77 H77B 108.9
C78 C77 H77A 108.9
C78 C77 H77B 108.9
H77A C77 H77B 107.7
Cl2 C79 Cl1 110.2(5)
Cl2 C79 H79A 109.6
Cl2 C79 H79B 109.6
Cl1 C79 H79A 109.6
Cl1 C79 H79B 109.6
H79A C79 H79B 108.1
C75 C74 H74A 109.1
C75 C74 H74B 109.1
C75 C74 C73 112.3(8)
H74A C74 H74B 107.9
C73 C74 H74A 109.1
C73 C74 H74B 109.1
C74 C73 H73A 109.5
C74 C73 H73B 109.5
C74 C73 H73C 109.5
H73A C73 H73B 109.5
H73A C73 H73C 109.5
H73B C73 H73C 109.5

loop_
_geom_bond_atom_site_label_1
_geom_bond_atom_site_label_2
_geom_bond_distance
Au1 C46 1.997(6)
Au1 C75 2.224(7)
Au1 C76 2.220(7)
Cl2 C79 1.746(9)
Cl1 C79 1.780(10)
F11 C15 1.348(7)
F15 C11 1.346(7)
F30 C45 1.344(7)
F10 C21 1.363(7)
F6 C17 1.356(7)
F20 C33 1.366(7)
F1 C24 1.353(7)
F12 C14 1.338(7)
F27 C42 1.347(7)
F16 C29 1.354(7)
F26 C41 1.350(7)
F29 C44 1.352(7)
F28 C43 1.350(7)
F19 C32 1.332(7)
F5 C23 1.351(7)
F7 C18 1.344(7)
F25 C35 1.349(8)
F2 C25 1.352(7)
F21 C39 1.338(8)
F9 C20 1.343(7)
F17 C30 1.342(7)
F4 C27 1.344(7)
F3 C26 1.335(7)
F14 C12 1.342(7)
F8 C19 1.345(7)
F13 C13 1.344(7)
F24 C36 1.361(8)
F22 C38 1.345(8)
F18 C31 1.327(7)
F23 C37 1.345(8)
N2 C3 1.354(8)
N2 C1 1.372(7)
N2 B1 1.595(9)
N1 C3 1.342(7)
N1 C2 1.376(8)
N1 B2 1.598(9)
N3 C46 1.345(7)
N3 C61 1.453(8)
N3 C48 1.383(7)
N4 C46 1.342(8)
N4 C47 1.386(7)
N4 C49 1.448(7)
C43 C42 1.377(9)
C43 C44 1.356(9)
C4 C3 1.484(8)
C4 C5 1.401(9)
C4 C9 1.389(9)
C61 C66 1.386(9)
C61 C62 1.402(9)
C42 C41 1.377(8)
C16 C21 1.388(8)
C16 C17 1.384(8)
C16 B1 1.636(9)
C66 C67 1.516(10)
C66 C65 1.387(9)
C41 C40 1.397(8)
C2 H2 0.9500
C2 C1 1.350(8)
C30 C29 1.377(9)
C30 C31 1.388(10)
C10 C11 1.385(8)
C10 C15 1.382(8)
C10 B1 1.629(9)
C47 H47 0.9500
C47 C48 1.339(9)
C1 H1 0.9500
C21 C20 1.374(9)
C40 C45 1.395(8)
C40 B2 1.681(9)
C5 H5 0.9500
C5 C6 1.373(9)
C17 C18 1.378(9)
C12 C11 1.377(9)
C12 C13 1.370(10)
C22 C24 1.393(8)
C22 C23 1.399(9)
C22 B1 1.650(10)
C44 C45 1.381(8)
C24 C25 1.377(9)
C25 C26 1.361(9)
C67 H67 1.0000
C67 C68 1.525(9)
C67 C69 1.531(9)
C18 C19 1.374(9)
C48 H48 0.9500
C29 C28 1.377(8)
C28 C33 1.363(9)
C28 B2 1.635(9)
C14 C13 1.375(9)
C14 C15 1.370(8)
C8 H8 0.9500
C8 C9 1.373(9)
C8 C7 1.363(10)
C34 C39 1.389(9)
C34 C35 1.386(9)
C34 B2 1.635(10)
C20 C19 1.375(9)
C9 H9 0.9500
C33 C32 1.407(9)
C32 C31 1.365(9)
C38 C39 1.390(9)
C38 C37 1.375(11)
C55 H55 1.0000
C55 C54 1.504(10)
C55 C57 1.527(10)
C55 C56 1.513(11)
C70 H70 1.0000
C70 C62 1.526(10)
C70 C71 1.506(10)
C70 C72 1.508(11)
C27 C26 1.372(9)
C27 C23 1.371(9)
C49 C54 1.395(9)
C49 C50 1.390(9)
C54 C53 1.386(9)
C62 C63 1.377(10)
C35 C36 1.380(9)
C50 C59 1.514(10)
C50 C51 1.392(10)
C64 H64 0.9500
C64 C65 1.380(10)
C64 C63 1.384(10)
C7 H7 0.9500
C7 C6 1.385(11)
C6 H6 0.9500
C65 H65 0.9500
C36 C37 1.332(11)
C59 H59 1.0000
C59 C58 1.525(11)
C59 C60 1.529(11)
C68 H68A 0.9800
C68 H68B 0.9800
C68 H68C 0.9800
C75 C76 1.224(11)
C75 C74 1.464(12)
C63 H63 0.9500
C76 C77 1.475(13)
C52 H52 0.9500
C52 C53 1.348(11)
C52 C51 1.379(11)
C53 H53 0.9500
C71 H71A 0.9800
C71 H71B 0.9800
C71 H71C 0.9800
C51 H51 0.9500
C72 H72A 0.9800
C72 H72B 0.9800
C72 H72C 0.9800
C69 H69A 0.9800
C69 H69B 0.9800
C69 H69C 0.9800
C58 H58A 0.9800
C58 H58B 0.9800
C58 H58C 0.9800
C57 H57A 0.9800
C57 H57B 0.9800
C57 H57C 0.9800
C60 H60A 0.9800
C60 H60B 0.9800
C60 H60C 0.9800
C56 H56A 0.9800
C56 H56B 0.9800
C56 H56C 0.9800
C78 H78A 0.9800
C78 H78B 0.9800
C78 H78C 0.9800
C78 C77 1.499(14)
C77 H77A 0.9900
C77 H77B 0.9900
C79 H79A 0.9900
C79 H79B 0.9900
C74 H74A 0.9900
C74 H74B 0.9900
C74 C73 1.507(13)
C73 H73A 0.9800
C73 H73B 0.9800
C73 H73C 0.9800
